data_1535163
loop_
_publ_author_name
'Haupt, S.'
'Seppelt, K.'

_publ_section_title
;
 Solid state structures of As Cl5 and Sb Cl5
;
_journal_name_full 'Zeitschrift fuer Anorganische und Allgemeine Chemie'
_journal_page_first 729
_journal_page_last 734
_journal_volume 628
_journal_year 2002
_chemical_formula_sum 'As Cl10 H25 O10'
_chemical_name_systematic '(H5 O2)5 (As Cl6) (Cl4)'
_space_group_IT_number 15
_symmetry_space_group_name_Hall '-C 2yc'
_symmetry_space_group_name_H-M 'C 1 2/c 1'
_cell_angle_alpha 90
_cell_angle_beta 94.959
_cell_angle_gamma 90
_cell_formula_units_Z 4
_cell_length_a 14.169
_cell_length_b 13.166
_cell_length_c 12.153
_cell_volume 2258.644
_citation_journal_id_ASTM ZAACAB
_cod_data_source_file Haupt_ZAACAB_2002_378.cif
_cod_data_source_block H25As1Cl10O10
_cod_original_formula_sum 'H25 As1 Cl10 O10'
_cod_database_code 1535163

loop_
_symmetry_equiv_pos_as_xyz
x,y,z
-x,y,-z+1/2
-x,-y,-z
x,-y,z-1/2
x+1/2,y+1/2,z
-x+1/2,y+1/2,-z+1/2
-x+1/2,-y+1/2,-z
x+1/2,-y+1/2,z-1/2

loop_
_atom_site_label
_atom_site_type_symbol
_atom_site_fract_x
_atom_site_fract_y
_atom_site_fract_z
_atom_site_occupancy
_atom_site_U_iso_or_equiv
H9 H+1 0.0139 -0.0635 -0.379 1 0.0
O1 O-2 0.06428 0.28372 -0.31009 1 0.0
H12 H+1 0.488 0.022 0.77 0.5 0.0
H3 H+1 0.0863 0.216 -0.32 1 0.0
H6 H+1 0.1936 -0.1027 1.0192 1 0.0
Cl2 Cl-1 0.33637 0.11085 0.04997 1 0.0
H1 H+1 0.011 0.27 -0.264 0.5 0.0
Cl3 Cl-1 0.3061 0.2449 -0.16777 1 0.0
H11 H+1 0.272 -0.069 0.746 1 0.0
As1 As+5 0.25 0.25 0 1 0.0
Cl5 Cl-1 0.1115 0.06689 -0.36873 1 0.0
O3 O-2 -0.0282 -0.11047 -0.34671 1 0.0
H5 H+1 0.302 -0.1409 1.0039 1 0.0
O2 O-2 0.23803 -0.12959 0.96806 1 0.0
H4 H+1 0.2424 -0.0878 0.917 1 0.0
H8 H+1 -0.0373 -0.1673 -0.376 1 0.0
Cl4 Cl-1 0.43 -0.17699 0.06073 1 0.0
Cl1 Cl-1 0.12939 0.15098 -0.06238 1 0.0
H13 H+1 0.4767 0.0689 0.872 1 0.0
H7 H+1 -0.013 -0.107 -0.281 0.5 0.0
O5 O-2 0.4565 0.00871 0.83134 1 0.0
H10 H+1 0.2217 0.0149 0.7674 1 0.0
O4 O-2 0.2673 -0.03247 0.79217 1 0.0
H2 H+1 0.0472 0.2965 -0.372 1 0.0
H14 H+1 0.404 0.0084 0.821 1 0.0
